data_2215969
loop_
_publ_author_name
'Li, Mingjing'
'Wang, Yong'
'Fu, Dexue'
'Liu, Xiuhua'

_publ_section_title
;
 6-Methyl citrate from <i>Dioscorea opposita</i> Thunb.
;
_journal_coeditor_code HB2611
_journal_issue 11
_journal_name_full 'Acta Crystallographica Section E'
_journal_page_first o4497
_journal_page_last o4497
_journal_paper_doi 10.1107/S1600536807052828
_journal_volume 63
_journal_year 2007
_chemical_formula_iupac 'C7 H10 O7'
_chemical_formula_moiety 'C7 H10 O7'
_chemical_formula_sum 'C7 H10 O7'
_chemical_formula_weight 206.15
_chemical_name_common '6-Methyl citrate'
_chemical_name_systematic
;
methyl 3-carboxy-2-carboxymethyl-2-hydroxypropanoate
;
_space_group_IT_number 19
_symmetry_cell_setting orthorhombic
_symmetry_space_group_name_Hall 'P 2ac 2ab'
_symmetry_space_group_name_H-M 'P 21 21 21'
_atom_sites_solution_hydrogens geom
_atom_sites_solution_primary direct
_atom_sites_solution_secondary difmap
_audit_creation_method SHELXL-97
_cell_angle_alpha 90.00
_cell_angle_beta 90.00
_cell_angle_gamma 90.00
_cell_formula_units_Z 4
_cell_length_a 5.8826(14)
_cell_length_b 11.927(3)
_cell_length_c 12.752(3)
_cell_measurement_reflns_used 4374
_cell_measurement_temperature 296(2)
_cell_measurement_theta_max 28.33
_cell_measurement_theta_min 3.20
_cell_volume 894.7(4)
_computing_cell_refinement 'SAINT (Bruker, 2001)'
_computing_data_collection 'SMART (Bruker, 2001)'
_computing_data_reduction 'SAINT (Bruker, 2001)'
_computing_molecular_graphics 'PLATON (Spek, 2003)'
_computing_publication_material 'PLATON (Spek, 2003)'
_computing_structure_refinement 'SHELXL97 (Sheldrick, 1997)'
_computing_structure_solution 'SHELXS97 (Sheldrick, 1997)'
_diffrn_ambient_temperature 296(2)
_diffrn_measured_fraction_theta_full 0.996
_diffrn_measured_fraction_theta_max 0.996
_diffrn_measurement_device_type 'Bruker SMART APEX CCD'
_diffrn_measurement_method \w
_diffrn_radiation_monochromator graphite
_diffrn_radiation_source 'fine-focus sealed tube'
_diffrn_radiation_type MoK\a
_diffrn_radiation_wavelength 0.71073
_diffrn_reflns_av_R_equivalents 0.0212
_diffrn_reflns_av_sigmaI/netI 0.0159
_diffrn_reflns_limit_h_max 7
_diffrn_reflns_limit_h_min -7
_diffrn_reflns_limit_k_max 14
_diffrn_reflns_limit_k_min -14
_diffrn_reflns_limit_l_max 12
_diffrn_reflns_limit_l_min -15
_diffrn_reflns_number 4979
_diffrn_reflns_theta_full 26.00
_diffrn_reflns_theta_max 26.00
_diffrn_reflns_theta_min 2.34
_diffrn_standards_decay_% 0
_diffrn_standards_interval_count 0
_diffrn_standards_number 0
_exptl_absorpt_coefficient_mu 0.140
_exptl_absorpt_correction_T_max 0.985
_exptl_absorpt_correction_T_min 0.978
_exptl_absorpt_correction_type multi-scan
_exptl_absorpt_process_details '(SADABS; Sheldrick, 2001)'
_exptl_crystal_colour Colourless
_exptl_crystal_density_diffrn 1.531
_exptl_crystal_density_method 'not measured'
_exptl_crystal_description Block
_exptl_crystal_F_000 432
_exptl_crystal_size_max 0.16
_exptl_crystal_size_mid 0.14
_exptl_crystal_size_min 0.11
_refine_diff_density_max 0.173
_refine_diff_density_min -0.181
_refine_ls_abs_structure_details none
_refine_ls_extinction_method none
_refine_ls_goodness_of_fit_ref 1.141
_refine_ls_hydrogen_treatment constr
_refine_ls_matrix_type full
_refine_ls_number_parameters 129
_refine_ls_number_reflns 1047
_refine_ls_number_restraints 0
_refine_ls_restrained_S_all 1.141
_refine_ls_R_factor_all 0.0291
_refine_ls_R_factor_gt 0.0282
_refine_ls_shift/su_max 0.000
_refine_ls_shift/su_mean 0.000
_refine_ls_structure_factor_coef Fsqd
_refine_ls_weighting_details 'calc w=1/[\s^2^(Fo^2^)+(0.0397P)^2^+0.1459P] where P=(Fo^2^+2Fc^2^)/3'
_refine_ls_weighting_scheme calc
_refine_ls_wR_factor_gt 0.0715
_refine_ls_wR_factor_ref 0.0723
_reflns_number_gt 1019
_reflns_number_total 1047
_reflns_threshold_expression I>2\s(I)
_cod_data_source_file hb2611.cif
_cod_data_source_block I
_cod_depositor_comments
;
The following automatic conversions were performed:
'_symmetry_cell_setting' value 'Orthorhombic' changed to 'orthorhombic'
according to '/home/saulius/struct/CIF-dictionaries/cif_core.dic'
dictionary named 'cif_core.dic' version 2.4.1 from
2010-06-29.

'_exptl_absorpt_correction_type' value 'Multi-scan' changed
to 'multi-scan' according to
'/home/saulius/struct/CIF-dictionaries/cif_core.dic' dictionary named
'cif_core.dic' version 2.4.1 from 2010-06-29.

Automatic conversion script
Id: cif_fix_enum 1527 2010-12-29 10:47:43Z saulius 

The following automatic conversions were performed:

'_symmetry_cell_setting' value 'Orthorhombic' changed to
'orthorhombic' according to
/home/saulius/struct/CIF-dictionaries/cif_core.dic dictionary named
'cif_core.dic' version 2.4.1 from
2010-06-29.

'_exptl_absorpt_correction_type' value 'Multi-scan'
changed to 'multi-scan' according to
/home/saulius/struct/CIF-dictionaries/cif_core.dic dictionary named
'cif_core.dic' version 2.4.1 from 2010-06-29.

Automatic conversion script
Id: cif_fix_values 1715 2011-07-08 13:25:40Z adriana 
;
_cod_database_code 2215969
_cod_database_fobs_code 2215969

loop_
_symmetry_equiv_pos_as_xyz
'x, y, z'
'-x+1/2, -y, z+1/2'
'-x, y+1/2, -z+1/2'
'x+1/2, -y+1/2, -z'

loop_
_atom_site_type_symbol
_atom_site_label
_atom_site_fract_x
_atom_site_fract_y
_atom_site_fract_z
_atom_site_U_iso_or_equiv
_atom_site_adp_type
_atom_site_calc_flag
_atom_site_refinement_flags
_atom_site_occupancy
C C1 0.4925(3) 0.69161(15) 0.39585(14) 0.0343(4) Uani d . 1
C C2 0.4378(4) 0.57648(14) 0.35749(13) 0.0322(4) Uani d . 1
H H2A 0.5755 0.5318 0.3576 0.039 Uiso calc R 1
H H2B 0.3842 0.5813 0.2857 0.039 Uiso calc R 1
C C3 0.2577(3) 0.51732(12) 0.42384(12) 0.0248(3) Uani d . 1
C C4 0.2234(3) 0.40041(13) 0.37674(12) 0.0273(4) Uani d . 1
H H4A 0.1832 0.4077 0.3033 0.033 Uiso calc R 1
H H4B 0.3651 0.3590 0.3809 0.033 Uiso calc R 1
C C5 0.0418(3) 0.33632(12) 0.43216(13) 0.0276(4) Uani d . 1
C C6 0.3374(3) 0.50941(12) 0.53815(12) 0.0257(3) Uani d . 1
C C7 0.6422(4) 0.4600(2) 0.64713(16) 0.0538(6) Uani d . 1
H H7A 0.7871 0.4232 0.6430 0.081 Uiso calc R 1
H H7B 0.5460 0.4203 0.6953 0.081 Uiso calc R 1
H H7C 0.6630 0.5356 0.6713 0.081 Uiso calc R 1
O O1 0.5924(4) 0.75236(12) 0.32416(11) 0.0669(6) Uani d . 1
H H1 0.6223 0.8143 0.3483 0.100 Uiso calc R 1
O O2 0.4556(3) 0.72368(11) 0.48306(11) 0.0486(4) Uani d . 1
O O3 0.0456(2) 0.57004(10) 0.41776(10) 0.0326(3) Uani d . 1
H H2 0.0493 0.6290 0.4508 0.049 Uiso calc R 1
O O4 -0.1301(3) 0.30863(13) 0.37240(11) 0.0473(4) Uani d . 1
H H4 -0.2223 0.2724 0.4067 0.071 Uiso calc R 1
O O5 0.0531(2) 0.30970(10) 0.52392(9) 0.0346(3) Uani d . 1
O O6 0.2305(2) 0.54263(10) 0.61229(8) 0.0323(3) Uani d . 1
O O7 0.5378(2) 0.46140(12) 0.54464(9) 0.0378(3) Uani d . 1

loop_
_atom_site_aniso_label
_atom_site_aniso_U_11
_atom_site_aniso_U_22
_atom_site_aniso_U_33
_atom_site_aniso_U_12
_atom_site_aniso_U_13
_atom_site_aniso_U_23
C1 0.0390(10) 0.0313(9) 0.0326(8) -0.0110(9) -0.0006(8) 0.0030(7)
C2 0.0421(10) 0.0301(8) 0.0245(7) -0.0086(8) 0.0040(8) -0.0009(7)
C3 0.0285(8) 0.0221(7) 0.0237(7) -0.0004(7) 0.0000(7) -0.0014(6)
C4 0.0334(9) 0.0226(7) 0.0259(7) -0.0017(7) 0.0023(7) -0.0026(6)
C5 0.0310(9) 0.0199(6) 0.0319(8) 0.0013(7) 0.0014(8) -0.0019(6)
C6 0.0287(8) 0.0228(7) 0.0256(7) -0.0008(7) 0.0012(7) -0.0006(6)
C7 0.0449(12) 0.0809(15) 0.0358(10) 0.0199(13) -0.0125(9) -0.0083(11)
O1 0.1153(16) 0.0492(8) 0.0362(7) -0.0478(11) 0.0083(10) 0.0014(6)
O2 0.0634(10) 0.0381(7) 0.0442(8) -0.0201(8) 0.0179(8) -0.0127(6)
O3 0.0347(7) 0.0272(6) 0.0360(6) 0.0057(5) -0.0054(6) -0.0053(5)
O4 0.0419(8) 0.0582(9) 0.0418(8) -0.0217(8) -0.0052(6) 0.0073(6)
O5 0.0352(7) 0.0349(6) 0.0337(6) 0.0011(6) 0.0025(6) 0.0075(5)
O6 0.0400(7) 0.0321(6) 0.0247(5) 0.0070(6) 0.0048(5) -0.0010(5)
O7 0.0319(7) 0.0532(8) 0.0282(6) 0.0120(7) -0.0024(5) -0.0060(6)

loop_
_atom_type_symbol
_atom_type_description
_atom_type_scat_dispersion_real
_atom_type_scat_dispersion_imag
_atom_type_scat_source
C C 0.0033 0.0000 'International Tables Vol C Tables 4.2.6.8 and 6.1.1.4'
H H 0.0000 0.0000 'International Tables Vol C Tables 4.2.6.8 and 6.1.1.4'
O O 0.0106 0.0000 'International Tables Vol C Tables 4.2.6.8 and 6.1.1.4'

loop_
_geom_angle_atom_site_label_1
_geom_angle_atom_site_label_2
_geom_angle_atom_site_label_3
_geom_angle
O2 C1 O1 123.71(17)
O2 C1 C2 124.04(16)
O1 C1 C2 112.21(16)
C1 C2 C3 113.13(15)
C1 C2 H2A 109.0
C3 C2 H2A 109.0
C1 C2 H2B 109.0
C3 C2 H2B 109.0
H2A C2 H2B 107.8
O3 C3 C2 112.32(13)
O3 C3 C4 105.67(13)
C2 C3 C4 107.13(13)
O3 C3 C6 110.67(13)
C2 C3 C6 110.02(14)
C4 C3 C6 110.91(12)
C5 C4 C3 112.03(13)
C5 C4 H4A 109.2
C3 C4 H4A 109.2
C5 C4 H4B 109.2
C3 C4 H4B 109.2
H4A C4 H4B 107.9
O5 C5 O4 122.53(17)
O5 C5 C4 123.44(17)
O4 C5 C4 114.01(14)
O6 C6 O7 124.30(16)
O6 C6 C3 124.53(16)
O7 C6 C3 111.18(13)
O7 C7 H7A 109.5
O7 C7 H7B 109.5
H7A C7 H7B 109.5
O7 C7 H7C 109.5
H7A C7 H7C 109.5
H7B C7 H7C 109.5
C1 O1 H1 109.5
C3 O3 H2 109.5
C5 O4 H4 109.5
C6 O7 C7 116.36(14)

loop_
_geom_bond_atom_site_label_1
_geom_bond_atom_site_label_2
_geom_bond_distance
C1 O2 1.196(2)
C1 O1 1.306(2)
C1 C2 1.493(2)
C2 C3 1.528(2)
C2 H2A 0.9700
C2 H2B 0.9700
C3 O3 1.399(2)
C3 C4 1.532(2)
C3 C6 1.534(2)
C4 C5 1.492(2)
C4 H4A 0.9700
C4 H4B 0.9700
C5 O5 1.214(2)
C5 O4 1.309(2)
C6 O6 1.203(2)
C6 O7 1.313(2)
C7 O7 1.444(2)
C7 H7A 0.9600
C7 H7B 0.9600
C7 H7C 0.9600
O1 H1 0.8200
O3 H2 0.8200
O4 H4 0.8200

loop_
_geom_hbond_atom_site_label_D
_geom_hbond_atom_site_label_H
_geom_hbond_atom_site_label_A
_geom_hbond_site_symmetry_A
_geom_hbond_distance_DH
_geom_hbond_distance_HA
_geom_hbond_distance_DA
_geom_hbond_angle_DHA
O1 H1 O6 4_566 0.82 1.89 2.7011(19) 171
O3 H2 O2 4_466 0.82 2.03 2.8164(18) 162
O4 H4 O5 4_456 0.82 1.87 2.6854(19) 176

loop_
_cod_related_entry_id
_cod_related_entry_database
_cod_related_entry_code
1 ChemSpider 10466788
